data_7104143
loop_
_publ_author_name
'Carballares, Santiago'
'Craig, Donald'
'Hyland, Christopher J T'
'Lu, Pengfei'
'Mathie, Tanya'
'White, Andrew J P'

_publ_section_title
;
 Highly regioselective ring-opening of trisubstituted aziridines by
 sulfur-stabilised carbanions.
;
_journal_issue 4
_journal_name_full 'Chemical communications (Cambridge, England)'
_journal_page_first 451
_journal_page_last 453
_journal_paper_doi 10.1039/b815971h
_journal_volume 34
_journal_year 2009
_chemical_formula_moiety 'C29 H33 N O3 S2'
_chemical_formula_sum 'C29 H33 N O3 S2'
_chemical_formula_weight 507.68
_chemical_name_systematic
;
?
;
_space_group_IT_number 61
_symmetry_cell_setting orthorhombic
_symmetry_space_group_name_Hall '-P 2ac 2ab'
_symmetry_space_group_name_H-M 'P b c a'
_atom_sites_solution_hydrogens geom
_atom_sites_solution_primary direct
_atom_sites_solution_secondary difmap
_audit_creation_method SHELXL-97
_cell_angle_alpha 90.00
_cell_angle_beta 90.00
_cell_angle_gamma 90.00
_cell_formula_units_Z 8
_cell_length_a 15.6552(2)
_cell_length_b 12.3842(2)
_cell_length_c 28.0436(4)
_cell_measurement_reflns_used 4261
_cell_measurement_temperature 173(2)
_cell_measurement_theta_max 52.1864
_cell_measurement_theta_min 3.1491
_cell_volume 5437.01(14)
_computing_cell_refinement 'CrysAlis RED, Oxford Diffraction Ltd'
_computing_data_collection 'CrysAlis CCD, Oxford Diffraction Ltd'
_computing_data_reduction 'CrysAlis RED, Oxford Diffraction Ltd'
_computing_molecular_graphics 'Bruker SHELXTL'
_computing_publication_material 'Bruker SHELXTL'
_computing_structure_refinement 'SHELXL-97 (Sheldrick, 1997)'
_computing_structure_solution 'SHELXS-97 (Sheldrick, 1990)'
_diffrn_ambient_temperature 173(2)
_diffrn_detector_area_resol_mean 8.2556
_diffrn_measured_fraction_theta_full 0.983
_diffrn_measured_fraction_theta_max 0.979
_diffrn_measurement_device_type 'OD Xcalibur PX Ultra'
_diffrn_measurement_method 'omega scans'
_diffrn_radiation_monochromator graphite
_diffrn_radiation_source 'Enhance Ultra (Cu) X-ray Source'
_diffrn_radiation_type CuK\a
_diffrn_radiation_wavelength 1.54248
_diffrn_reflns_av_R_equivalents 0.0380
_diffrn_reflns_av_sigmaI/netI 0.0597
_diffrn_reflns_limit_h_max 15
_diffrn_reflns_limit_h_min -15
_diffrn_reflns_limit_k_max 12
_diffrn_reflns_limit_k_min -10
_diffrn_reflns_limit_l_max 28
_diffrn_reflns_limit_l_min -28
_diffrn_reflns_number 10559
_diffrn_reflns_theta_full 52.00
_diffrn_reflns_theta_max 52.24
_diffrn_reflns_theta_min 3.15
_diffrn_standards_number 0
_exptl_absorpt_coefficient_mu 2.009
_exptl_absorpt_correction_T_max 1.00000
_exptl_absorpt_correction_T_min 0.61918
_exptl_absorpt_correction_type multi-scan
_exptl_absorpt_process_details
;
CrysAlis RED, Oxford Diffraction Ltd.,
Version 1.171.31.7 (release 18-10-2006 CrysAlis171 .NET)
(compiled Oct 18 2006,16:28:17)
Empirical absorption correction using spherical harmonics,
implemented in SCALE3 ABSPACK scaling algorithm.
;
_exptl_crystal_colour Colourless
_exptl_crystal_density_diffrn 1.240
_exptl_crystal_density_method 'not measured'
_exptl_crystal_description needles
_exptl_crystal_F_000 2160
_exptl_crystal_size_max 0.28
_exptl_crystal_size_mid 0.05
_exptl_crystal_size_min 0.02
_refine_diff_density_max 0.157
_refine_diff_density_min -0.198
_refine_diff_density_rms 0.035
_refine_ls_extinction_method none
_refine_ls_goodness_of_fit_ref 0.995
_refine_ls_hydrogen_treatment constr
_refine_ls_matrix_type full
_refine_ls_number_parameters 318
_refine_ls_number_reflns 3002
_refine_ls_number_restraints 0
_refine_ls_restrained_S_all 0.995
_refine_ls_R_factor_all 0.0854
_refine_ls_R_factor_gt 0.0423
_refine_ls_shift/su_max 0.001
_refine_ls_shift/su_mean 0.000
_refine_ls_structure_factor_coef Fsqd
_refine_ls_weighting_details 'calc w=1/[\s^2^(Fo^2^)+(0.0427P)^2^+0.0000P] where P=(Fo^2^+2Fc^2^)/3'
_refine_ls_weighting_scheme calc
_refine_ls_wR_factor_gt 0.0761
_refine_ls_wR_factor_ref 0.0867
_reflns_number_gt 1958
_reflns_number_total 3002
_reflns_threshold_expression >2sigma(I)
_cod_data_source_file b815971h.txt
_cod_data_source_block Compound_7
_cod_depositor_comments
;
The following automatic conversions were performed:
'_symmetry_cell_setting' value 'Orthorhombic' changed to 'orthorhombic'
according to '/home/saulius/struct/CIF-dictionaries/cif_core.dic'
dictionary named 'cif_core.dic' version 2.4.1 from 2010-06-29.

Automatic conversion script
Id: cif_fix_enum 1527 2010-12-29 10:47:43Z saulius 
;
_cod_original_sg_symbol_H-M Pbca
_cod_database_code 7104143

loop_
_symmetry_equiv_pos_as_xyz
'x, y, z'
'-x+1/2, -y, z+1/2'
'-x, y+1/2, -z+1/2'
'x+1/2, -y+1/2, -z'
'-x, -y, -z'
'x-1/2, y, -z-1/2'
'x, -y-1/2, z-1/2'
'-x-1/2, y-1/2, z'

loop_
_atom_site_label
_atom_site_type_symbol
_atom_site_fract_x
_atom_site_fract_y
_atom_site_fract_z
_atom_site_U_iso_or_equiv
_atom_site_adp_type
_atom_site_occupancy
_atom_site_symmetry_multiplicity
_atom_site_calc_flag
_atom_site_refinement_flags
_atom_site_disorder_assembly
_atom_site_disorder_group
C1 C 0.7314(2) 0.4958(3) 0.55809(13) 0.0713(11) Uani 1 1 d . . .
H1A H 0.7659 0.5427 0.5767 0.086 Uiso 1 1 calc R . .
H1B H 0.7162 0.5153 0.5264 0.086 Uiso 1 1 calc R . .
C2 C 0.7046(2) 0.4041(3) 0.57613(11) 0.0575(10) Uani 1 1 d . . .
H2A H 0.6702 0.3592 0.5565 0.069 Uiso 1 1 calc R . .
C3 C 0.72425(17) 0.3652(2) 0.62521(10) 0.0456(9) Uani 1 1 d . . .
H3A H 0.7492 0.4263 0.6439 0.055 Uiso 1 1 calc R . .
C4 C 0.64359(19) 0.3237(2) 0.65165(10) 0.0436(9) Uani 1 1 d . . .
H4A H 0.6047 0.3872 0.6557 0.052 Uiso 1 1 calc R . .
C5 C 0.5949(2) 0.2405(3) 0.62341(10) 0.0478(9) Uani 1 1 d . . .
H5A H 0.6221 0.1733 0.6174 0.057 Uiso 1 1 calc R . .
C6 C 0.5177(2) 0.2548(3) 0.60669(11) 0.0608(10) Uani 1 1 d . . .
H6A H 0.4888 0.3211 0.6121 0.073 Uiso 1 1 calc R . .
H6B H 0.4906 0.1989 0.5891 0.073 Uiso 1 1 calc R . .
S7 S 0.80384(5) 0.25558(8) 0.62193(3) 0.0708(3) Uani 1 1 d . . .
C8 C 0.89147(18) 0.3233(3) 0.59571(12) 0.0435(9) Uani 1 1 d . . .
C9 C 0.9207(2) 0.2927(3) 0.55203(14) 0.0684(11) Uani 1 1 d . . .
H9A H 0.8926 0.2362 0.5352 0.082 Uiso 1 1 calc R . .
C10 C 0.9914(3) 0.3435(5) 0.53167(14) 0.0854(15) Uani 1 1 d . . .
H10A H 1.0122 0.3211 0.5014 0.102 Uiso 1 1 calc R . .
C11 C 1.0306(3) 0.4258(4) 0.5557(2) 0.0874(16) Uani 1 1 d . . .
H11A H 1.0776 0.4623 0.5417 0.105 Uiso 1 1 calc R . .
C12 C 1.0025(3) 0.4558(3) 0.59964(18) 0.0735(12) Uani 1 1 d . . .
H12A H 1.0307 0.5123 0.6163 0.088 Uiso 1 1 calc R . .
C13 C 0.9336(2) 0.4049(3) 0.62016(12) 0.0591(10) Uani 1 1 d . . .
H13A H 0.9149 0.4256 0.6511 0.071 Uiso 1 1 calc R . .
C14 C 0.66356(18) 0.2803(3) 0.70255(10) 0.0429(9) Uani 1 1 d . . .
H14A H 0.7033 0.2176 0.6991 0.052 Uiso 1 1 calc R . .
N15 N 0.58484(14) 0.24083(19) 0.72527(8) 0.0382(7) Uani 1 1 d . . .
S16 S 0.56543(5) 0.11334(7) 0.73194(3) 0.0440(3) Uani 1 1 d . . .
O17 O 0.63620(12) 0.05514(16) 0.71174(6) 0.0492(6) Uani 1 1 d . . .
O18 O 0.48035(12) 0.09094(16) 0.71559(7) 0.0525(6) Uani 1 1 d . . .
C19 C 0.5642(2) 0.0886(2) 0.79361(10) 0.0375(8) Uani 1 1 d . . .
C20 C 0.6371(2) 0.0527(2) 0.81641(12) 0.0489(9) Uani 1 1 d . . .
H20A H 0.6885 0.0433 0.7988 0.059 Uiso 1 1 calc R . .
C21 C 0.6355(2) 0.0302(3) 0.86476(12) 0.0554(10) Uani 1 1 d . . .
H21A H 0.6860 0.0054 0.8800 0.066 Uiso 1 1 calc R . .
C22 C 0.5618(3) 0.0433(3) 0.89121(11) 0.0514(10) Uani 1 1 d . . .
C23 C 0.4895(2) 0.0791(3) 0.86786(13) 0.0562(10) Uani 1 1 d . . .
H23A H 0.4382 0.0889 0.8855 0.067 Uiso 1 1 calc R . .
C24 C 0.4898(2) 0.1010(2) 0.81984(12) 0.0485(9) Uani 1 1 d . . .
H24A H 0.4389 0.1245 0.8046 0.058 Uiso 1 1 calc R . .
C25 C 0.5594(2) 0.0190(3) 0.94399(10) 0.0781(12) Uani 1 1 d . . .
H25A H 0.5569 0.0868 0.9619 0.117 Uiso 1 1 calc R . .
H25B H 0.6109 -0.0210 0.9530 0.117 Uiso 1 1 calc R . .
H25C H 0.5088 -0.0247 0.9512 0.117 Uiso 1 1 calc R . .
C26 C 0.51533(18) 0.3160(2) 0.73545(10) 0.0492(9) Uani 1 1 d . . .
H26A H 0.5384 0.3892 0.7387 0.074 Uiso 1 1 calc R . .
H26B H 0.4870 0.2949 0.7652 0.074 Uiso 1 1 calc R . .
H26C H 0.4739 0.3144 0.7093 0.074 Uiso 1 1 calc R . .
C27 C 0.70763(18) 0.3649(3) 0.73415(10) 0.0497(9) Uani 1 1 d . . .
H27A H 0.7611 0.3887 0.7185 0.060 Uiso 1 1 calc R . .
H27B H 0.6699 0.4286 0.7373 0.060 Uiso 1 1 calc R . .
C28 C 0.7284(2) 0.3225(3) 0.78308(11) 0.0450(9) Uani 1 1 d . . .
C29 C 0.79495(19) 0.2501(3) 0.79005(12) 0.0525(10) Uani 1 1 d . . .
H29A H 0.8272 0.2267 0.7633 0.063 Uiso 1 1 calc R . .
C30 C 0.81550(19) 0.2111(3) 0.83431(13) 0.0560(10) Uani 1 1 d . . .
H30A H 0.8617 0.1622 0.8381 0.067 Uiso 1 1 calc R . .
C31 C 0.7685(2) 0.2436(3) 0.87325(13) 0.0590(10) Uani 1 1 d . . .
C32 C 0.7014(2) 0.3143(3) 0.86799(13) 0.0603(10) Uani 1 1 d . . .
H32A H 0.6687 0.3361 0.8949 0.072 Uiso 1 1 calc R . .
C33 C 0.68217(19) 0.3533(3) 0.82284(13) 0.0540(10) Uani 1 1 d . . .
H33A H 0.6360 0.4024 0.8192 0.065 Uiso 1 1 calc R . .
O34 O 0.79377(14) 0.1986(2) 0.91618(9) 0.0815(8) Uani 1 1 d . . .
C35 C 0.7482(2) 0.2318(3) 0.95712(12) 0.0981(15) Uani 1 1 d . . .
H35A H 0.7712 0.1948 0.9852 0.147 Uiso 1 1 calc R . .
H35B H 0.6877 0.2135 0.9534 0.147 Uiso 1 1 calc R . .
H35C H 0.7542 0.3100 0.9612 0.147 Uiso 1 1 calc R . .

loop_
_atom_site_aniso_label
_atom_site_aniso_U_11
_atom_site_aniso_U_22
_atom_site_aniso_U_33
_atom_site_aniso_U_23
_atom_site_aniso_U_13
_atom_site_aniso_U_12
C1 0.086(3) 0.061(3) 0.067(2) 0.013(2) -0.003(2) 0.002(3)
C2 0.064(2) 0.055(3) 0.054(2) -0.001(2) 0.0053(19) -0.004(2)
C3 0.051(2) 0.039(2) 0.047(2) -0.002(2) 0.0047(17) 0.0012(19)
C4 0.047(2) 0.037(2) 0.047(2) 0.000(2) -0.0004(18) 0.0014(19)
C5 0.058(2) 0.043(2) 0.043(2) -0.002(2) -0.0013(18) 0.001(2)
C6 0.073(3) 0.052(3) 0.058(2) -0.001(2) -0.013(2) -0.009(2)
S7 0.0630(6) 0.0478(6) 0.1015(7) 0.0057(6) 0.0226(6) 0.0090(6)
C8 0.048(2) 0.039(2) 0.044(2) 0.002(2) 0.0047(19) 0.009(2)
C9 0.063(3) 0.084(3) 0.058(3) -0.003(3) -0.010(2) 0.012(3)
C10 0.077(4) 0.122(5) 0.058(3) 0.014(3) 0.006(3) 0.029(3)
C11 0.062(3) 0.102(5) 0.098(4) 0.057(4) 0.011(3) 0.020(3)
C12 0.058(3) 0.056(3) 0.107(4) 0.018(3) -0.012(3) -0.001(2)
C13 0.066(3) 0.052(3) 0.058(2) -0.007(2) -0.001(2) 0.012(2)
C14 0.0389(19) 0.040(2) 0.050(2) -0.0044(19) -0.0009(18) 0.0013(18)
N15 0.0368(15) 0.0256(17) 0.0522(17) -0.0006(14) 0.0013(13) 0.0036(14)
S16 0.0496(5) 0.0322(6) 0.0501(5) -0.0006(5) -0.0050(5) -0.0001(5)
O17 0.0605(14) 0.0337(13) 0.0532(13) -0.0034(12) 0.0052(11) 0.0131(12)
O18 0.0490(13) 0.0438(16) 0.0647(14) 0.0046(12) -0.0164(11) -0.0113(12)
C19 0.0430(19) 0.023(2) 0.047(2) -0.0005(17) 0.001(2) -0.0033(18)
C20 0.049(2) 0.041(2) 0.057(3) -0.003(2) -0.0030(19) 0.0022(19)
C21 0.062(3) 0.051(3) 0.053(3) 0.004(2) -0.010(2) 0.004(2)
C22 0.069(3) 0.041(2) 0.044(2) -0.001(2) -0.003(2) -0.003(2)
C23 0.068(3) 0.045(3) 0.056(3) -0.006(2) 0.012(2) -0.003(2)
C24 0.050(2) 0.038(2) 0.058(2) 0.001(2) -0.0016(19) 0.005(2)
C25 0.105(3) 0.079(3) 0.051(2) 0.004(2) 0.000(2) -0.014(3)
C26 0.046(2) 0.037(2) 0.065(2) 0.002(2) 0.0029(18) 0.0016(19)
C27 0.048(2) 0.050(2) 0.051(2) -0.006(2) 0.0056(18) -0.0074(19)
C28 0.038(2) 0.051(2) 0.045(2) -0.006(2) 0.0030(19) -0.018(2)
C29 0.034(2) 0.071(3) 0.052(2) -0.009(2) 0.0061(19) -0.001(2)
C30 0.044(2) 0.075(3) 0.049(2) 0.005(2) -0.007(2) 0.002(2)
C31 0.056(2) 0.082(3) 0.039(2) 0.001(2) -0.001(2) -0.022(2)
C32 0.052(2) 0.076(3) 0.054(3) -0.016(2) 0.009(2) -0.004(2)
C33 0.043(2) 0.061(3) 0.058(2) -0.011(2) -0.001(2) -0.002(2)
O34 0.0713(17) 0.125(3) 0.0481(16) 0.0081(18) -0.0042(14) -0.0088(17)
C35 0.097(3) 0.149(4) 0.049(2) 0.008(3) -0.003(3) -0.036(3)

loop_
_atom_type_symbol
_atom_type_description
_atom_type_scat_dispersion_real
_atom_type_scat_dispersion_imag
_atom_type_scat_source
C C 0.0181 0.0091 'International Tables Vol C Tables 4.2.6.8 and 6.1.1.4'
H H 0.0000 0.0000 'International Tables Vol C Tables 4.2.6.8 and 6.1.1.4'
N N 0.0311 0.0180 'International Tables Vol C Tables 4.2.6.8 and 6.1.1.4'
O O 0.0492 0.0322 'International Tables Vol C Tables 4.2.6.8 and 6.1.1.4'
S S 0.3331 0.5567 'International Tables Vol C Tables 4.2.6.8 and 6.1.1.4'

loop_
_geom_angle_atom_site_label_1
_geom_angle_atom_site_label_2
_geom_angle_atom_site_label_3
_geom_angle
_geom_angle_site_symmetry_1
_geom_angle_site_symmetry_3
_geom_angle_publ_flag
C1 C2 C3 124.7(3) . . ?
C2 C3 C4 112.3(3) . . ?
C2 C3 S7 109.3(2) . . ?
C4 C3 S7 109.3(2) . . ?
C5 C4 C3 112.8(2) . . ?
C5 C4 C14 110.3(2) . . ?
C3 C4 C14 112.9(2) . . ?
C6 C5 C4 124.3(3) . . ?
C8 S7 C3 101.29(14) . . ?
C9 C8 C13 119.2(3) . . ?
C9 C8 S7 120.2(3) . . ?
C13 C8 S7 120.6(3) . . ?
C8 C9 C10 120.6(4) . . ?
C11 C10 C9 119.3(4) . . ?
C12 C11 C10 120.4(4) . . ?
C11 C12 C13 120.5(4) . . ?
C12 C13 C8 120.0(3) . . ?
N15 C14 C27 110.7(2) . . ?
N15 C14 C4 110.1(2) . . ?
C27 C14 C4 112.6(3) . . ?
C26 N15 C14 119.8(2) . . ?
C26 N15 S16 117.36(18) . . ?
C14 N15 S16 122.1(2) . . ?
O18 S16 O17 119.48(12) . . ?
O18 S16 N15 109.01(12) . . ?
O17 S16 N15 107.38(12) . . ?
O18 S16 C19 105.71(14) . . ?
O17 S16 C19 107.99(14) . . ?
N15 S16 C19 106.60(13) . . ?
C20 C19 C24 119.0(3) . . ?
C20 C19 S16 120.2(3) . . ?
C24 C19 S16 120.8(3) . . ?
C19 C20 C21 120.2(3) . . ?
C22 C21 C20 121.2(3) . . ?
C21 C22 C23 117.9(3) . . ?
C21 C22 C25 121.6(3) . . ?
C23 C22 C25 120.5(3) . . ?
C24 C23 C22 121.7(3) . . ?
C23 C24 C19 120.1(3) . . ?
C28 C27 C14 112.7(3) . . ?
C33 C28 C29 117.2(3) . . ?
C33 C28 C27 121.7(3) . . ?
C29 C28 C27 121.1(3) . . ?
C30 C29 C28 122.1(3) . . ?
C29 C30 C31 119.4(3) . . ?
C32 C31 C30 120.6(3) . . ?
C32 C31 O34 124.6(3) . . ?
C30 C31 O34 114.8(4) . . ?
C31 C32 C33 119.0(3) . . ?
C28 C33 C32 121.7(3) . . ?
C31 O34 C35 116.5(3) . . ?

loop_
_geom_bond_atom_site_label_1
_geom_bond_atom_site_label_2
_geom_bond_distance
_geom_bond_site_symmetry_2
_geom_bond_publ_flag
C1 C2 1.312(4) . ?
C2 C3 1.490(4) . ?
C3 C4 1.552(4) . ?
C3 S7 1.845(3) . ?
C4 C5 1.507(4) . ?
C4 C14 1.557(4) . ?
C5 C6 1.308(4) . ?
S7 C8 1.768(3) . ?
C8 C9 1.361(4) . ?
C8 C13 1.388(4) . ?
C9 C10 1.396(5) . ?
C10 C11 1.368(5) . ?
C11 C12 1.359(5) . ?
C12 C13 1.375(4) . ?
C14 N15 1.471(3) . ?
C14 C27 1.536(4) . ?
N15 C26 1.460(3) . ?
N15 S16 1.619(2) . ?
S16 O18 1.4357(18) . ?
S16 O17 1.4380(19) . ?
S16 C19 1.756(3) . ?
C19 C20 1.382(4) . ?
C19 C24 1.387(4) . ?
C20 C21 1.384(4) . ?
C21 C22 1.381(4) . ?
C22 C23 1.382(4) . ?
C22 C25 1.511(4) . ?
C23 C24 1.374(4) . ?
C27 C28 1.505(4) . ?
C28 C33 1.383(4) . ?
C28 C29 1.388(4) . ?
C29 C30 1.370(4) . ?
C30 C31 1.377(4) . ?
C31 C32 1.376(4) . ?
C31 O34 1.384(4) . ?
C32 C33 1.388(4) . ?
O34 C35 1.413(4) . ?
